data_7063323
loop_
_publ_author_name
'Huai, Lei'
'Liu, Wenlong'
'Zhang, Bei-Bei'
'Tang, Ru-Ling'
'Lv, Yi-Lei'
'Wei, Yue-Qi'
'Guo, Sheng-Ping'

_publ_section_title
;
 Exploration of silver borates with diverse low-dimensional anion
 frameworks by introducing monovalent heteroanions
;
_journal_issue 31
_journal_name_full 'New Journal of Chemistry'
_journal_page_first 13805
_journal_page_last 13813
_journal_paper_doi 10.1039/D4NJ01687D
_journal_volume 48
_journal_year 2024
_chemical_formula_moiety 'Ag8 B8 Cl2 O15'
_chemical_formula_sum 'Ag8 B8 Cl2 O15'
_chemical_formula_weight 1260.34
_chemical_name_systematic 1
_space_group_crystal_system monoclinic
_space_group_IT_number 15
_space_group_name_Hall '-C 2yc'
_space_group_name_H-M_alt 'C 1 2/c 1'
_atom_sites_solution_primary dual
_audit_creation_date 2023-06-26
_audit_creation_method
;
Olex2 1.5
(compiled 2021.08.20 svn.r13c46975 for OlexSys, GUI svn.r6498)
;
_audit_update_record
;
2023-08-18 deposited with the CCDC.	2024-07-02 downloaded from the CCDC.
;
_cell_angle_alpha 90
_cell_angle_beta 95.604(2)
_cell_angle_gamma 90
_cell_formula_units_Z 8
_cell_length_a 13.7794(8)
_cell_length_b 10.7272(6)
_cell_length_c 21.5856(12)
_cell_measurement_reflns_used 4717
_cell_measurement_temperature 296
_cell_measurement_theta_max 27.11
_cell_measurement_theta_min 2.41
_cell_volume 3175.4(3)
_computing_cell_refinement 'SAINT v8.37A (Bruker, 2015)'
_computing_data_reduction 'SAINT v8.37A (Bruker, 2015)'
_computing_molecular_graphics 'Olex2 1.5 (Dolomanov et al., 2009)'
_computing_publication_material 'Olex2 1.5 (Dolomanov et al., 2009)'
_computing_structure_refinement 'SHELXL 2014/7 (Sheldrick, 2015)'
_computing_structure_solution 'SHELXT 2014/5 (Sheldrick, 2014)'
_diffrn_ambient_temperature 296
_diffrn_measured_fraction_theta_full 0.999
_diffrn_measured_fraction_theta_max 0.998
_diffrn_measurement_device_type 'CCD area detector'
_diffrn_measurement_method 'phi and omega scans'
_diffrn_radiation_monochromator graphite
_diffrn_radiation_type MoK\a
_diffrn_radiation_wavelength 0.71073
_diffrn_reflns_av_R_equivalents 0.0718
_diffrn_reflns_av_unetI/netI 0.0803
_diffrn_reflns_Laue_measured_fraction_full 0.999
_diffrn_reflns_Laue_measured_fraction_max 0.998
_diffrn_reflns_limit_h_max 17
_diffrn_reflns_limit_h_min -15
_diffrn_reflns_limit_k_max 13
_diffrn_reflns_limit_k_min -13
_diffrn_reflns_limit_l_max 27
_diffrn_reflns_limit_l_min -28
_diffrn_reflns_number 15737
_diffrn_reflns_point_group_measured_fraction_full 0.999
_diffrn_reflns_point_group_measured_fraction_max 0.998
_diffrn_reflns_theta_full 25.242
_diffrn_reflns_theta_max 27.531
_diffrn_reflns_theta_min 1.896
_diffrn_source_current 1.0
_diffrn_source_power 0.05
_diffrn_source_voltage 50.0
_exptl_absorpt_coefficient_mu 10.071
_exptl_absorpt_correction_T_max 0.7456
_exptl_absorpt_correction_T_min 0.6157
_exptl_absorpt_correction_type multi-scan
_exptl_absorpt_process_details
;
SADABS-2016/2 (Bruker,2016/2) was used for absorption correction.
wR2(int) was 0.0734 before and 0.0505 after correction.
The Ratio of minimum to maximum transmission is 0.8258.
The \l/2 correction factor is Not present.
;
_exptl_crystal_colour 'clear grayish gray'
_exptl_crystal_colour_lustre clear
_exptl_crystal_colour_modifier grayish
_exptl_crystal_colour_primary gray
_exptl_crystal_density_diffrn 5.273
_exptl_crystal_description block
_exptl_crystal_F_000 4560
_exptl_crystal_size_max 0.25
_exptl_crystal_size_mid 0.12
_exptl_crystal_size_min 0.1
_refine_diff_density_max 1.101
_refine_diff_density_min -1.573
_refine_diff_density_rms 0.304
_refine_ls_extinction_method none
_refine_ls_goodness_of_fit_ref 1.031
_refine_ls_hydrogen_treatment undef
_refine_ls_matrix_type full
_refine_ls_number_parameters 299
_refine_ls_number_reflns 3660
_refine_ls_number_restraints 216
_refine_ls_restrained_S_all 1.002
_refine_ls_R_factor_all 0.0890
_refine_ls_R_factor_gt 0.0442
_refine_ls_shift/su_max 0.002
_refine_ls_shift/su_mean 0.000
_refine_ls_structure_factor_coef Fsqd
_refine_ls_weighting_details 'w=1/[\s^2^(Fo^2^)+(0.0152P)^2^+15.1549P] where P=(Fo^2^+2Fc^2^)/3'
_refine_ls_weighting_scheme calc
_refine_ls_wR_factor_gt 0.0528
_refine_ls_wR_factor_ref 0.0596
_reflns_Friedel_coverage 0.000
_reflns_number_gt 2507
_reflns_number_total 3660
_reflns_threshold_expression 'I > 2\s(I)'
_cod_data_source_file d4nj01687d2.cif
_cod_data_source_block 4711
_cod_depositor_comments
;
The following automatic conversions were performed:

data item '_exptl_absorpt_correction_type' value 'Multi-scan' was
changed to 'multi-scan' in accordance with the
/home/data/users/saulius/crontab/automatic-downloads/rss-feeds/RSC/lib/dictionaries/cif_core.dic
dictionary named 'cif_core.dic' version 2.4.2 last updated on
2011-04-26.

Automatic conversion script
Id: cif_fix_values 8170 2020-07-09 18:12:32Z antanas 

 Adding full bibliography for 7063322--7063325.cif.
;
_cod_database_code 7063323
_shelx_shelxl_version_number 2014/7
_shelx_space_group_comment
;
The symmetry employed for this shelxl refinement is uniquely defined
by the following loop, which should always be used as a source of
symmetry information in preference to the above space-group names.
They are only intended as comments.
;
_shelx_estimated_absorpt_t_max 0.432
_shelx_estimated_absorpt_t_min 0.187
_olex2_refinement_description
;
1. Uiso/Uaniso restraints and constraints
B2 \\sim Ag8 \\sim O11 \\sim Cl2 \\sim B8 \\sim B4 \\sim O10 \\sim O5 \\sim O7
\\sim O8 \\sim Ag2 \\sim B9 \\sim B5 \\sim Ag6 \\sim Ag4 \\sim B3 \\sim O9
\\sim O6 \\sim O3 \\sim O4 \\sim O12 \\sim Cl1 \\sim O14 \\sim Ag3 \\sim Ag1
\\sim Ag7 \\sim B6 \\sim B7 \\sim Ag5 \\sim B1 \\sim O2 \\sim O1 \\sim O13
\\sim O15: within 2A with sigma of 0.1 and sigma for terminal atoms of 0.2
within 2A
Uanis(B7) \\sim Ueq, Uanis(B3) \\sim Ueq, Uanis(B9) \\sim Ueq, Uanis(B8) \\sim
Ueq: with sigma of 0.001 and sigma for terminal atoms of 0.002
Uanis(B6) \\sim Ueq, Uanis(O14) \\sim Ueq, Uanis(O9) \\sim Ueq: with sigma of
0.001 and sigma for terminal atoms of 0.002
Uanis(O3) \\sim Ueq, Uanis(O2) \\sim Ueq: with sigma of 0.001 and sigma for
terminal atoms of 0.002
;
_olex2_submission_special_instructions 'No special instructions were received'

loop_
_space_group_symop_operation_xyz
'x, y, z'
'-x, y, -z+1/2'
'x+1/2, y+1/2, z'
'-x+1/2, y+1/2, -z+1/2'
'-x, -y, -z'
'x, -y, z-1/2'
'-x+1/2, -y+1/2, -z'
'x+1/2, -y+1/2, z-1/2'

loop_
_atom_site_label
_atom_site_type_symbol
_atom_site_fract_x
_atom_site_fract_y
_atom_site_fract_z
_atom_site_U_iso_or_equiv
_atom_site_adp_type
_atom_site_occupancy
_atom_site_site_symmetry_order
_atom_site_calc_flag
_atom_site_refinement_flags_posn
_atom_site_refinement_flags_adp
_atom_site_refinement_flags_occupancy
_atom_site_disorder_assembly
_atom_site_disorder_group
Ag8 Ag 0.11895(4) 0.57187(6) 0.25778(3) 0.01791(16) Uani 1 1 d . . . . .
Ag7 Ag 0.61573(4) 0.56422(6) 0.30602(3) 0.01793(16) Uani 1 1 d . . . . .
Ag5 Ag 0.56866(4) 0.26261(6) 0.51745(3) 0.01980(16) Uani 1 1 d . . . . .
Ag2 Ag 0.09778(5) 0.43238(6) 0.54419(3) 0.02673(18) Uani 1 1 d . . . . .
Ag3 Ag 0.45243(5) 0.48127(6) 0.56044(3) 0.02822(19) Uani 1 1 d . . . . .
Ag6 Ag 0.23739(5) 0.32614(6) 0.26215(3) 0.0343(2) Uani 1 1 d . . . . .
Ag1 Ag 0.24824(5) 0.66167(6) 0.61838(3) 0.02858(18) Uani 1 1 d . . . . .
Ag4 Ag 0.26939(6) 0.30518(6) 0.41110(3) 0.0373(2) Uani 1 1 d . . . . .
Cl1 Cl 0.36839(15) 0.28004(19) 0.52100(10) 0.0246(5) Uani 1 1 d . . . . .
O11 O 0.1688(3) 0.5616(4) 0.3630(2) 0.0091(11) Uani 1 1 d . U . . .
O6 O 0.4592(3) 0.5718(4) 0.3368(2) 0.0090(11) Uani 1 1 d . U . . .
O14 O 0.4648(3) 0.3647(4) 0.3766(2) 0.0105(12) Uani 1 1 d . U . . .
O5 O 0.3043(3) 0.6759(4) 0.3327(2) 0.0080(11) Uani 1 1 d . U . . .
O3 O 0.4161(3) 0.7424(4) 0.2641(2) 0.0079(11) Uani 1 1 d . U . . .
O2 O 0.5312(3) 0.8993(4) 0.3024(2) 0.0117(12) Uani 1 1 d . U . . .
O4 O 0.4502(3) 0.7818(4) 0.3745(2) 0.0078(11) Uani 1 1 d . U . . .
O1 O 0.5342(3) 0.9643(4) 0.4084(2) 0.0097(12) Uani 1 1 d . U . . .
O7 O 0.3100(3) 0.4531(4) 0.3396(2) 0.0083(11) Uani 1 1 d . U . . .
O13 O 0.5328(4) 0.2369(4) 0.3025(2) 0.0147(12) Uani 1 1 d . U . . .
O15 O 0.5462(3) 0.1841(4) 0.4105(2) 0.0098(12) Uani 1 1 d . U . . .
O12 O 0.4169(3) 0.3965(4) 0.2657(2) 0.0090(11) Uani 1 1 d . U . . .
O10 O 0.1604(3) 0.5651(4) 0.4737(2) 0.0092(11) Uani 1 1 d . U . . .
O8 O 0.3151(3) 0.5760(5) 0.4334(2) 0.0170(13) Uani 1 1 d . U . . .
O9 O 0.3086(4) 0.5917(4) 0.5395(2) 0.0166(13) Uani 1 1 d . U . . .
B9 B 0.2613(6) 0.5772(8) 0.4831(4) 0.012(2) Uani 1 1 d . U . . .
B7 B 0.5067(6) 0.8820(8) 0.3609(4) 0.0076(19) Uani 1 1 d . U . . .
B1 B 0.5151(6) 0.2606(8) 0.3625(4) 0.009(2) Uani 1 1 d . U . . .
B3 B 0.4126(6) 0.4483(8) 0.3279(4) 0.0060(18) Uani 1 1 d . U . . .
B8 B 0.1051(6) 0.5672(7) 0.4101(4) 0.0045(18) Uani 1 1 d . U . . .
B5 B 0.4082(6) 0.6902(8) 0.3268(4) 0.0086(19) Uani 1 1 d . U . . .
B6 B 0.5000 0.8157(11) 0.2500 0.011(3) Uani 1 2 d S TU P . .
B2 B 0.5000 0.3225(11) 0.2500 0.014(3) Uani 1 2 d S TU P . .
B4 B 0.2732(6) 0.5670(8) 0.3672(4) 0.010(2) Uani 1 1 d . U . . .
Cl2 Cl 0.20331(14) 0.58942(18) 0.15973(9) 0.0174(5) Uani 1 1 d . . . . .

loop_
_atom_site_aniso_label
_atom_site_aniso_U_11
_atom_site_aniso_U_22
_atom_site_aniso_U_33
_atom_site_aniso_U_23
_atom_site_aniso_U_13
_atom_site_aniso_U_12
Ag8 0.0228(4) 0.0209(4) 0.0107(3) 0.0002(3) 0.0045(3) 0.0028(3)
Ag7 0.0115(3) 0.0219(4) 0.0203(4) 0.0019(3) 0.0005(3) -0.0017(3)
Ag5 0.0186(4) 0.0276(4) 0.0137(3) -0.0054(3) 0.0042(3) -0.0062(3)
Ag2 0.0244(4) 0.0312(4) 0.0271(4) 0.0081(3) 0.0152(3) 0.0008(3)
Ag3 0.0269(4) 0.0284(4) 0.0263(4) -0.0088(3) -0.0124(3) 0.0051(3)
Ag6 0.0334(5) 0.0283(4) 0.0370(5) 0.0000(4) -0.0188(4) -0.0142(3)
Ag1 0.0307(4) 0.0252(4) 0.0316(4) -0.0124(3) 0.0122(3) 0.0059(3)
Ag4 0.0624(6) 0.0248(4) 0.0273(4) 0.0087(4) 0.0172(4) -0.0048(4)
Cl1 0.0191(12) 0.0267(13) 0.0278(12) 0.0002(10) 0.0010(10) -0.0025(9)
O11 0.002(3) 0.018(3) 0.007(3) 0.002(2) 0.000(2) 0.000(2)
O6 0.003(3) 0.012(3) 0.012(3) -0.001(2) 0.000(2) 0.000(2)
O14 0.0113(14) 0.0102(14) 0.0101(14) -0.0006(10) 0.0016(9) 0.0006(9)
O5 0.004(3) 0.008(3) 0.012(3) -0.001(2) 0.002(2) -0.001(2)
O3 0.0073(14) 0.0080(14) 0.0084(14) 0.0002(10) 0.0013(9) 0.0001(9)
O2 0.0120(14) 0.0113(14) 0.0119(14) -0.0009(10) 0.0021(9) -0.0017(9)
O4 0.010(3) 0.008(3) 0.006(3) -0.004(2) 0.003(2) -0.005(2)
O1 0.012(3) 0.007(3) 0.010(3) -0.001(2) 0.003(2) -0.006(2)
O7 0.004(3) 0.005(3) 0.016(3) -0.002(2) 0.000(2) 0.001(2)
O13 0.023(3) 0.011(3) 0.012(3) 0.003(2) 0.009(2) 0.009(2)
O15 0.016(3) 0.006(3) 0.007(3) 0.000(2) 0.000(2) 0.004(2)
O12 0.008(3) 0.011(3) 0.009(3) -0.001(2) 0.001(2) 0.004(2)
O10 0.009(3) 0.013(3) 0.006(3) -0.002(2) 0.001(2) 0.000(2)
O8 0.007(3) 0.030(3) 0.013(3) 0.001(3) -0.001(2) 0.001(2)
O9 0.0158(15) 0.0180(15) 0.0160(15) -0.0014(10) 0.0008(10) 0.0018(10)
B9 0.012(2) 0.012(2) 0.012(2) 0.0000(10) 0.0009(10) -0.0004(10)
B7 0.007(2) 0.008(2) 0.008(2) 0.0003(10) 0.0008(10) 0.0002(10)
B1 0.009(5) 0.009(5) 0.011(5) -0.006(4) 0.004(4) -0.005(4)
B3 0.006(2) 0.006(2) 0.006(2) 0.0003(10) 0.0006(10) 0.0003(10)
B8 0.0049(19) 0.0044(19) 0.0043(19) -0.0001(10) 0.0004(10) 0.0005(10)
B5 0.009(5) 0.011(5) 0.006(4) -0.005(4) 0.001(4) -0.006(4)
B6 0.011(3) 0.011(3) 0.011(3) 0.000 0.0007(11) 0.000
B2 0.031(9) 0.006(7) 0.005(6) 0.000 0.005(6) 0.000
B4 0.014(5) 0.008(5) 0.010(5) 0.000(4) 0.003(4) -0.002(4)
Cl2 0.0124(11) 0.0253(12) 0.0145(11) 0.0013(9) 0.0016(8) 0.0011(9)

loop_
_atom_type_symbol
_atom_type_description
_atom_type_scat_dispersion_real
_atom_type_scat_dispersion_imag
_atom_type_scat_source
Ag Ag -0.8971 1.1015 'International Tables Vol C Tables 4.2.6.8 and 6.1.1.4'
B B 0.0013 0.0007 'International Tables Vol C Tables 4.2.6.8 and 6.1.1.4'
Cl Cl 0.1484 0.1585 'International Tables Vol C Tables 4.2.6.8 and 6.1.1.4'
O O 0.0106 0.0060 'International Tables Vol C Tables 4.2.6.8 and 6.1.1.4'

loop_
_geom_angle_atom_site_label_1
_geom_angle_atom_site_label_2
_geom_angle_atom_site_label_3
_geom_angle
_geom_angle_site_symmetry_1
_geom_angle_site_symmetry_3
_geom_angle_publ_flag
O11 Ag8 Ag8 107.47(11) . 2 ?
O11 Ag8 O2 71.89(16) . 3_445 ?
O11 Ag8 O13 75.48(16) . 3_455 ?
O11 Ag8 Cl2 135.43(12) . . ?
O2 Ag8 Ag8 60.84(11) 3_445 2 ?
O2 Ag8 Cl2 132.09(12) 3_445 . ?
O13 Ag8 Ag8 60.48(12) 3_455 2 ?
O13 Ag8 O2 96.71(16) 3_455 3_445 ?
O13 Ag8 Cl2 124.95(12) 3_455 . ?
Cl2 Ag8 Ag8 117.06(5) . 2 ?
O6 Ag7 Ag3 51.35(11) . 5_666 ?
O6 Ag7 O3 91.97(16) . 2_655 ?
O6 Ag7 O12 95.24(16) . 2_655 ?
O6 Ag7 Cl2 145.58(12) . 2_655 ?
O3 Ag7 Ag3 129.31(11) 2_655 5_666 ?
O3 Ag7 Cl2 101.99(11) 2_655 2_655 ?
O12 Ag7 Ag3 114.96(11) 2_655 5_666 ?
O12 Ag7 O3 100.14(15) 2_655 2_655 ?
O12 Ag7 Cl2 112.67(12) 2_655 2_655 ?
Cl2 Ag7 Ag3 96.99(5) 2_655 5_666 ?
Ag2 Ag5 Ag1 120.30(3) 7_556 3_545 ?
Ag3 Ag5 Ag2 107.92(2) 5_666 7_556 ?
Ag3 Ag5 Ag1 130.21(3) 5_666 3_545 ?
Cl1 Ag5 Ag2 52.96(5) . 7_556 ?
Cl1 Ag5 Ag3 85.27(5) . 5_666 ?
Cl1 Ag5 Ag1 133.20(5) . 3_545 ?
O4 Ag5 Ag2 97.39(11) 5_666 7_556 ?
O4 Ag5 Ag3 131.21(11) 5_666 5_666 ?
O4 Ag5 Ag1 56.33(11) 5_666 3_545 ?
O4 Ag5 Cl1 77.64(12) 5_666 . ?
O4 Ag5 O15 145.65(16) 5_666 . ?
O4 Ag5 O8 81.55(15) 5_666 5_666 ?
O15 Ag5 Ag2 51.72(11) . 7_556 ?
O15 Ag5 Ag3 78.74(11) . 5_666 ?
O15 Ag5 Ag1 121.64(11) . 3_545 ?
O15 Ag5 Cl1 90.85(12) . . ?
O15 Ag5 O8 130.51(16) . 5_666 ?
O8 Ag5 Ag2 175.25(11) 5_666 7_556 ?
O8 Ag5 Ag3 69.82(11) 5_666 5_666 ?
O8 Ag5 Ag1 62.93(11) 5_666 3_545 ?
O8 Ag5 Cl1 122.34(12) 5_666 . ?
Ag4 Ag2 Ag5 88.37(2) 7_556 7_556 ?
Cl1 Ag2 Ag5 53.87(4) 7_556 7_556 ?
Cl1 Ag2 Ag4 51.52(5) 7_556 7_556 ?
Cl1 Ag2 Cl2 106.93(6) 7_556 6_566 ?
O1 Ag2 Ag5 86.53(11) 7_566 7_556 ?
O1 Ag2 Ag4 131.10(11) 7_566 7_556 ?
O1 Ag2 Cl1 139.83(12) 7_566 7_556 ?
O1 Ag2 Cl2 90.47(12) 7_566 6_566 ?
O10 Ag2 Ag5 114.58(11) . 7_556 ?
O10 Ag2 Ag4 116.47(12) . 7_556 ?
O10 Ag2 Cl1 94.65(12) . 7_556 ?
O10 Ag2 O1 109.74(16) . 7_566 ?
O10 Ag2 Cl2 116.59(12) . 6_566 ?
Cl2 Ag2 Ag5 126.47(5) 6_566 7_556 ?
Cl2 Ag2 Ag4 55.41(4) 6_566 7_556 ?
Ag7 Ag3 Ag5 126.11(3) 5_666 5_666 ?
Ag3 Ag3 Ag7 171.94(4) 5_666 5_666 ?
Ag3 Ag3 Ag5 57.77(2) 5_666 5_666 ?
Cl1 Ag3 Ag7 90.46(5) . 5_666 ?
Cl1 Ag3 Ag5 122.14(5) . 5_666 ?
Cl1 Ag3 Ag3 92.57(6) . 5_666 ?
O6 Ag3 Ag7 46.71(10) 5_666 5_666 ?
O6 Ag3 Ag5 132.21(11) 5_666 5_666 ?
O6 Ag3 Ag3 125.22(11) 5_666 5_666 ?
O6 Ag3 Cl1 105.65(12) 5_666 . ?
O14 Ag3 Ag7 75.67(12) 5_666 5_666 ?
O14 Ag3 Ag5 73.59(11) 5_666 5_666 ?
O14 Ag3 Ag3 100.13(12) 5_666 5_666 ?
O14 Ag3 Cl1 163.81(13) 5_666 . ?
O14 Ag3 O6 58.71(15) 5_666 5_666 ?
O9 Ag3 Ag7 86.10(13) . 5_666 ?
O9 Ag3 Ag5 55.22(13) . 5_666 ?
O9 Ag3 Ag3 101.32(13) . 5_666 ?
O9 Ag3 Cl1 90.90(13) . . ?
O9 Ag3 O6 128.75(17) . 5_666 ?
O9 Ag3 O14 96.35(17) . 5_666 ?
O3 Ag6 Ag1 84.51(12) 4_545 6_565 ?
O3 Ag6 O12 166.03(16) 4_545 . ?
O7 Ag6 Ag1 129.46(12) . 6_565 ?
O7 Ag6 O3 136.64(16) . 4_545 ?
O7 Ag6 O12 57.25(15) . . ?
O12 Ag6 Ag1 83.05(11) . 6_565 ?
Ag6 Ag1 Ag5 122.28(3) 6_566 3_455 ?
O5 Ag1 Ag5 78.29(12) 7_566 3_455 ?
O5 Ag1 Ag6 55.89(12) 7_566 6_566 ?
O5 Ag1 Cl2 119.65(13) 7_566 6_566 ?
O9 Ag1 Ag5 85.02(13) . 3_455 ?
O9 Ag1 Ag6 151.58(14) . 6_566 ?
O9 Ag1 O5 147.83(18) . 7_566 ?
O9 Ag1 Cl2 91.76(14) . 6_566 ?
Cl2 Ag1 Ag5 109.57(4) 6_566 3_455 ?
Cl2 Ag1 Ag6 72.73(4) 6_566 6_566 ?
Cl1 Ag4 Ag2 54.63(5) . 7_556 ?
Cl1 Ag4 Ag2 88.76(5) 7_556 7_556 ?
Cl1 Ag4 Cl1 78.70(7) . 7_556 ?
Cl1 Ag4 Cl2 98.99(6) 7_556 4_545 ?
Cl1 Ag4 Cl2 108.65(7) . 4_545 ?
O7 Ag4 Ag2 124.89(11) . 7_556 ?
O7 Ag4 Cl1 146.08(12) . 7_556 ?
O7 Ag4 Cl1 122.18(12) . . ?
O7 Ag4 Cl2 98.44(12) . 4_545 ?
Cl2 Ag4 Ag2 54.03(4) 4_545 7_556 ?
Ag2 Cl1 Ag5 73.17(5) 7_556 . ?
Ag3 Cl1 Ag5 69.31(5) . . ?
Ag3 Cl1 Ag2 141.13(9) . 7_556 ?
Ag3 Cl1 Ag4 115.44(8) . 7_556 ?
Ag3 Cl1 Ag4 113.06(8) . . ?
Ag4 Cl1 Ag5 114.29(8) . . ?
Ag4 Cl1 Ag5 138.98(8) 7_556 . ?
Ag4 Cl1 Ag2 73.84(6) . 7_556 ?
Ag4 Cl1 Ag2 99.37(7) 7_556 7_556 ?
Ag4 Cl1 Ag4 101.30(7) . 7_556 ?
B8 O11 Ag8 124.2(4) . . ?
B8 O11 B4 130.2(6) . . ?
B4 O11 Ag8 105.1(4) . . ?
Ag7 O6 Ag3 81.94(14) . 5_666 ?
B3 O6 Ag7 109.6(4) . . ?
B3 O6 Ag3 94.6(4) . 5_666 ?
B5 O6 Ag7 115.9(4) . . ?
B5 O6 Ag3 121.3(4) . 5_666 ?
B5 O6 B3 124.4(5) . . ?
B1 O14 Ag3 118.2(4) . 5_666 ?
B1 O14 B3 123.3(6) . . ?
B3 O14 Ag3 98.9(4) . 5_666 ?
B5 O5 Ag1 109.3(4) . 7_566 ?
B5 O5 B4 117.7(6) . . ?
B4 O5 Ag1 105.1(4) . 7_566 ?
Ag6 O3 Ag7 92.71(16) 4 2_655 ?
B5 O3 Ag7 104.2(4) . 2_655 ?
B5 O3 Ag6 102.9(4) . 4 ?
B6 O3 Ag7 113.0(4) . 2_655 ?
B6 O3 Ag6 117.7(4) . 4 ?
B6 O3 B5 121.8(5) . . ?
B7 O2 Ag8 130.3(5) . 3 ?
B7 O2 B6 123.5(6) . . ?
B6 O2 Ag8 106.0(4) . 3 ?
B7 O4 Ag5 118.4(4) . 5_666 ?
B7 O4 B5 123.7(6) . . ?
B5 O4 Ag5 117.6(4) . 5_666 ?
B7 O1 Ag2 116.1(4) . 7_566 ?
B7 O1 B8 129.2(6) . 3 ?
B8 O1 Ag2 99.7(4) 3 7_566 ?
Ag6 O7 Ag4 87.88(15) . . ?
B3 O7 Ag6 102.3(4) . . ?
B3 O7 Ag4 113.0(4) . . ?
B3 O7 B4 118.4(6) . . ?
B4 O7 Ag6 129.9(4) . . ?
B4 O7 Ag4 100.5(4) . . ?
B1 O13 Ag8 131.6(5) . 3_545 ?
B1 O13 B2 122.5(6) . . ?
B2 O13 Ag8 105.9(4) . 3_545 ?
B1 O15 Ag5 120.8(4) . . ?
B1 O15 B8 129.3(6) . 3_545 ?
B8 O15 Ag5 106.0(4) 3_545 . ?
Ag7 O12 Ag6 94.69(15) 2_655 . ?
B3 O12 Ag7 106.7(4) . 2_655 ?
B3 O12 Ag6 90.8(4) . . ?
B3 O12 B2 121.6(4) . . ?
B2 O12 Ag7 111.1(4) . 2_655 ?
B2 O12 Ag6 127.3(4) . . ?
B9 O10 Ag2 113.2(4) . . ?
B9 O10 B8 122.7(6) . . ?
B8 O10 Ag2 115.0(4) . . ?
B9 O8 Ag5 92.0(4) . 5_666 ?
B9 O8 B4 124.4(6) . . ?
B4 O8 Ag5 128.2(4) . 5_666 ?
Ag1 O9 Ag3 115.0(2) . . ?
B9 O9 Ag3 116.8(5) . . ?
B9 O9 Ag1 125.8(5) . . ?
O8 B9 O10 119.8(7) . . ?
O9 B9 O10 122.4(7) . . ?
O9 B9 O8 117.7(7) . . ?
O2 B7 O4 120.3(7) . . ?
O2 B7 O1 122.1(7) . . ?
O4 B7 O1 117.5(7) . . ?
O14 B1 O13 120.3(7) . . ?
O15 B1 O14 117.0(7) . . ?
O15 B1 O13 122.7(7) . . ?
O6 B3 O14 105.7(5) . . ?
O7 B3 O6 111.2(6) . . ?
O7 B3 O14 107.7(6) . . ?
O12 B3 O6 114.0(6) . . ?
O12 B3 O14 110.8(6) . . ?
O12 B3 O7 107.3(6) . . ?
O11 B8 O1 114.1(6) . 3_445 ?
O11 B8 O15 114.7(6) . 3_455 ?
O11 B8 O10 111.3(6) . . ?
O1 B8 O15 105.7(6) 3_445 3_455 ?
O1 B8 O10 106.7(6) 3_445 . ?
O15 B8 O10 103.5(5) 3_455 . ?
O6 B5 O3 112.8(6) . . ?
O6 B5 O4 108.7(6) . . ?
O5 B5 O6 111.0(6) . . ?
O5 B5 O3 106.3(6) . . ?
O5 B5 O4 109.1(6) . . ?
O3 B5 O4 108.8(6) . . ?
O3 B6 O3 114.6(9) . 2_655 ?
O3 B6 O2 110.3(3) 2_655 2_655 ?
O3 B6 O2 108.1(3) 2_655 . ?
O3 B6 O2 110.3(3) . . ?
O3 B6 O2 108.1(3) . 2_655 ?
O2 B6 O2 105.0(8) 2_655 . ?
O13 B2 O13 104.2(8) 2_655 . ?
O12 B2 O13 108.9(3) . 2_655 ?
O12 B2 O13 108.9(3) 2_655 . ?
O12 B2 O13 110.1(3) 2_655 2_655 ?
O12 B2 O13 110.1(3) . . ?
O12 B2 O12 114.2(9) . 2_655 ?
O11 B4 O5 109.9(6) . . ?
O11 B4 O7 108.9(6) . . ?
O11 B4 O8 110.9(6) . . ?
O5 B4 O7 108.9(6) . . ?
O5 B4 O8 109.2(6) . . ?
O7 B4 O8 109.0(6) . . ?
Ag8 Cl2 Ag7 105.51(7) . 2_655 ?
Ag8 Cl2 Ag2 120.34(7) . 6_565 ?
Ag8 Cl2 Ag1 108.46(7) . 6_565 ?
Ag8 Cl2 Ag4 127.87(8) . 4 ?
Ag7 Cl2 Ag2 131.72(8) 2_655 6_565 ?
Ag7 Cl2 Ag1 76.12(5) 2_655 6_565 ?
Ag7 Cl2 Ag4 93.78(6) 2_655 4 ?
Ag2 Cl2 Ag1 75.85(5) 6_565 6_565 ?
Ag2 Cl2 Ag4 70.57(5) 6_565 4 ?
Ag4 Cl2 Ag1 123.19(7) 4 6_565 ?

loop_
_geom_bond_atom_site_label_1
_geom_bond_atom_site_label_2
_geom_bond_distance
_geom_bond_site_symmetry_2
_geom_bond_publ_flag
Ag8 Ag8 3.2624(12) 2 ?
Ag8 O11 2.311(5) . ?
Ag8 O2 2.458(5) 3_445 ?
Ag8 O13 2.388(5) 3_455 ?
Ag8 Cl2 2.519(2) . ?
Ag7 Ag3 3.1556(9) 5_666 ?
Ag7 O6 2.320(4) . ?
Ag7 O3 2.451(4) 2_655 ?
Ag7 O12 2.388(5) 2_655 ?
Ag7 Cl2 2.5450(19) 2_655 ?
Ag5 Ag2 3.2877(9) 7_556 ?
Ag5 Ag3 3.2194(9) 5_666 ?
Ag5 Ag1 3.3149(9) 3_545 ?
Ag5 Cl1 2.774(2) . ?
Ag5 O4 2.420(5) 5_666 ?
Ag5 O15 2.448(5) . ?
Ag5 O8 2.521(5) 5_666 ?
Ag2 Ag5 3.2877(9) 7_556 ?
Ag2 Ag4 3.2296(10) 7_556 ?
Ag2 Cl1 2.742(2) 7_556 ?
Ag2 O1 2.439(5) 7_566 ?
Ag2 O10 2.311(5) . ?
Ag2 Cl2 2.772(2) 6_566 ?
Ag3 Ag7 3.1555(9) 5_666 ?
Ag3 Ag5 3.2194(9) 5_666 ?
Ag3 Ag3 3.0590(14) 5_666 ?
Ag3 Cl1 2.556(2) . ?
Ag3 O6 2.489(5) 5_666 ?
Ag3 O14 2.361(5) 5_666 ?
Ag3 O9 2.316(5) . ?
Ag6 Ag1 3.1243(10) 6_565 ?
Ag6 O3 2.317(4) 4_545 ?
Ag6 O7 2.306(5) . ?
Ag6 O12 2.580(5) . ?
Ag1 Ag5 3.3149(9) 3_455 ?
Ag1 Ag6 3.1242(10) 6_566 ?
Ag1 O5 2.196(5) 7_566 ?
Ag1 O9 2.104(5) . ?
Ag1 Cl2 2.923(2) 6_566 ?
Ag4 Ag2 3.2297(10) 7_556 ?
Ag4 Cl1 2.670(2) 7_556 ?
Ag4 Cl1 2.632(2) . ?
Ag4 O7 2.320(5) . ?
Ag4 Cl2 2.819(2) 4_545 ?
Cl1 Ag2 2.742(2) 7_556 ?
Cl1 Ag4 2.670(2) 7_556 ?
O11 B8 1.407(9) . ?
O11 B4 1.434(9) . ?
O6 Ag3 2.489(5) 5_666 ?
O6 B3 1.477(9) . ?
O6 B5 1.458(9) . ?
O14 Ag3 2.361(5) 5_666 ?
O14 B1 1.365(9) . ?
O14 B3 1.509(9) . ?
O5 Ag1 2.196(4) 7_566 ?
O5 B5 1.458(9) . ?
O5 B4 1.472(9) . ?
O3 Ag7 2.451(4) 2_655 ?
O3 Ag6 2.317(4) 4 ?
O3 B5 1.478(9) . ?
O3 B6 1.455(8) . ?
O2 Ag8 2.458(5) 3 ?
O2 B7 1.351(9) . ?
O2 B6 1.475(8) . ?
O4 Ag5 2.420(5) 5_666 ?
O4 B7 1.375(9) . ?
O4 B5 1.497(9) . ?
O1 Ag2 2.439(5) 7_566 ?
O1 B7 1.379(9) . ?
O1 B8 1.472(9) 3 ?
O7 B3 1.462(9) . ?
O7 B4 1.472(9) . ?
O13 Ag8 2.388(5) 3_545 ?
O13 B1 1.365(9) . ?
O13 B2 1.494(9) . ?
O15 B1 1.358(10) . ?
O15 B8 1.494(9) 3_545 ?
O12 Ag7 2.388(5) 2_655 ?
O12 B3 1.459(9) . ?
O12 B2 1.461(8) . ?
O10 B9 1.392(9) . ?
O10 B8 1.504(9) . ?
O8 Ag5 2.521(5) 5_666 ?
O8 B9 1.362(10) . ?
O8 B4 1.491(9) . ?
O9 B9 1.333(9) . ?
B8 O1 1.472(9) 3_445 ?
B8 O15 1.494(9) 3_455 ?
B6 O3 1.455(8) 2_655 ?
B6 O2 1.475(8) 2_655 ?
B2 O13 1.494(9) 2_655 ?
B2 O12 1.461(8) 2_655 ?
Cl2 Ag7 2.5449(19) 2_655 ?
Cl2 Ag2 2.772(2) 6_565 ?
Cl2 Ag1 2.923(2) 6_565 ?
Cl2 Ag4 2.819(2) 4 ?

loop_
_geom_torsion_atom_site_label_1
_geom_torsion_atom_site_label_2
_geom_torsion_atom_site_label_3
_geom_torsion_atom_site_label_4
_geom_torsion
_geom_torsion_site_symmetry_1
_geom_torsion_site_symmetry_2
_geom_torsion_site_symmetry_3
_geom_torsion_site_symmetry_4
_geom_torsion_publ_flag
Ag8 O11 B8 O1 62.3(7) . . . 3_445 ?
Ag8 O11 B8 O15 -59.8(7) . . . 3_455 ?
Ag8 O11 B8 O10 -176.9(4) . . . . ?
Ag8 O11 B4 O5 52.7(6) . . . . ?
Ag8 O11 B4 O7 -66.6(6) . . . . ?
Ag8 O11 B4 O8 173.4(5) . . . . ?
Ag8 O2 B7 O4 174.9(4) 3 . . . ?
Ag8 O2 B7 O1 -3.4(11) 3 . . . ?
Ag8 O2 B6 O3 77.9(6) 3 . . 2_655 ?
Ag8 O2 B6 O3 -156.2(5) 3 . . . ?
Ag8 O2 B6 O2 -39.88(13) 3 . . 2_655 ?
Ag8 O13 B1 O14 178.5(4) 3_545 . . . ?
Ag8 O13 B1 O15 -1.2(11) 3_545 . . . ?
Ag8 O13 B2 O13 40.94(14) 3_545 . . 2_655 ?
Ag8 O13 B2 O12 -76.5(6) 3_545 . . 2_655 ?
Ag8 O13 B2 O12 157.6(5) 3_545 . . . ?
Ag7 O6 B3 O14 70.3(5) . . . . ?
Ag7 O6 B3 O7 -173.0(4) . . . . ?
Ag7 O6 B3 O12 -51.5(6) . . . . ?
Ag7 O6 B5 O5 165.6(4) . . . . ?
Ag7 O6 B5 O3 46.3(7) . . . . ?
Ag7 O6 B5 O4 -74.5(6) . . . . ?
Ag7 O3 B5 O6 45.3(6) 2_655 . . . ?
Ag7 O3 B5 O5 -76.6(5) 2_655 . . . ?
Ag7 O3 B5 O4 166.1(4) 2_655 . . . ?
Ag7 O3 B6 O3 -42.75(17) 2_655 . . 2_655 ?
Ag7 O3 B6 O2 -165.0(4) 2_655 . . . ?
Ag7 O3 B6 O2 80.7(6) 2_655 . . 2_655 ?
Ag7 O12 B3 O6 -41.4(6) 2_655 . . . ?
Ag7 O12 B3 O14 -160.5(4) 2_655 . . . ?
Ag7 O12 B3 O7 82.2(5) 2_655 . . . ?
Ag7 O12 B2 O13 167.5(4) 2_655 . . . ?
Ag7 O12 B2 O13 -78.9(6) 2_655 . . 2_655 ?
Ag7 O12 B2 O12 44.60(17) 2_655 . . 2_655 ?
Ag5 O4 B7 O2 170.0(5) 5_666 . . . ?
Ag5 O4 B7 O1 -11.7(9) 5_666 . . . ?
Ag5 O4 B5 O6 -64.0(6) 5_666 . . . ?
Ag5 O4 B5 O5 57.1(7) 5_666 . . . ?
Ag5 O4 B5 O3 172.7(4) 5_666 . . . ?
Ag5 O15 B1 O14 -23.0(9) . . . . ?
Ag5 O15 B1 O13 156.8(5) . . . . ?
Ag5 O8 B9 O10 143.1(7) 5_666 . . . ?
Ag5 O8 B9 O9 -36.1(7) 5_666 . . . ?
Ag5 O8 B4 O11 -125.5(5) 5_666 . . . ?
Ag5 O8 B4 O5 -4.3(8) 5_666 . . . ?
Ag5 O8 B4 O7 114.6(5) 5_666 . . . ?
Ag2 O1 B7 O2 118.3(7) 7_566 . . . ?
Ag2 O1 B7 O4 -60.0(8) 7_566 . . . ?
Ag2 O10 B9 O8 137.0(6) . . . . ?
Ag2 O10 B9 O9 -43.8(9) . . . . ?
Ag2 O10 B8 O11 -134.8(5) . . . . ?
Ag2 O10 B8 O1 -9.7(6) . . . 3_445 ?
Ag2 O10 B8 O15 101.5(5) . . . 3_455 ?
Ag3 O6 B3 O14 -12.7(5) 5_666 . . . ?
Ag3 O6 B3 O7 103.9(5) 5_666 . . . ?
Ag3 O6 B3 O12 -134.6(5) 5_666 . . . ?
Ag3 O6 B5 O5 -98.0(6) 5_666 . . . ?
Ag3 O6 B5 O3 142.8(4) 5_666 . . . ?
Ag3 O6 B5 O4 22.0(7) 5_666 . . . ?
Ag3 O14 B1 O13 -114.6(6) 5_666 . . . ?
Ag3 O14 B1 O15 65.1(8) 5_666 . . . ?
Ag3 O14 B3 O6 13.5(5) 5_666 . . . ?
Ag3 O14 B3 O7 -105.5(5) 5_666 . . . ?
Ag3 O14 B3 O12 137.5(5) 5_666 . . . ?
Ag3 O9 B9 O10 138.3(6) . . . . ?
Ag3 O9 B9 O8 -42.5(9) . . . . ?
Ag6 O3 B5 O6 141.5(5) 4 . . . ?
Ag6 O3 B5 O5 19.6(6) 4 . . . ?
Ag6 O3 B5 O4 -97.7(5) 4 . . . ?
Ag6 O3 B6 O3 -149.0(3) 4 . . 2_655 ?
Ag6 O3 B6 O2 -25.6(7) 4 . . 2_655 ?
Ag6 O3 B6 O2 88.7(5) 4 . . . ?
Ag6 O7 B3 O6 140.1(5) . . . . ?
Ag6 O7 B3 O14 -104.4(5) . . . . ?
Ag6 O7 B3 O12 14.9(6) . . . . ?
Ag6 O7 B4 O11 28.2(8) . . . . ?
Ag6 O7 B4 O5 -91.6(6) . . . . ?
Ag6 O7 B4 O8 149.3(4) . . . . ?
Ag6 O12 B3 O6 -136.6(5) . . . . ?
Ag6 O12 B3 O14 104.4(5) . . . . ?
Ag6 O12 B3 O7 -13.0(5) . . . . ?
Ag6 O12 B2 O13 35.0(7) . . . 2_655 ?
Ag6 O12 B2 O13 -78.7(5) . . . . ?
Ag6 O12 B2 O12 158.4(4) . . . 2_655 ?
Ag1 O5 B5 O6 140.3(5) 7_566 . . . ?
Ag1 O5 B5 O3 -96.6(5) 7_566 . . . ?
Ag1 O5 B5 O4 20.6(7) 7_566 . . . ?
Ag1 O5 B4 O11 63.7(6) 7_566 . . . ?
Ag1 O5 B4 O7 -177.0(4) 7_566 . . . ?
Ag1 O5 B4 O8 -58.0(6) 7_566 . . . ?
Ag1 O9 B9 O10 -23.1(11) . . . . ?
Ag1 O9 B9 O8 156.1(5) . . . . ?
Ag4 O7 B3 O6 -126.9(5) . . . . ?
Ag4 O7 B3 O14 -11.5(6) . . . . ?
Ag4 O7 B3 O12 107.8(5) . . . . ?
Ag4 O7 B4 O11 -67.9(6) . . . . ?
Ag4 O7 B4 O5 172.3(4) . . . . ?
Ag4 O7 B4 O8 53.2(6) . . . . ?
B9 O10 B8 O11 9.9(9) . . . . ?
B9 O10 B8 O1 135.0(6) . . . 3_445 ?
B9 O10 B8 O15 -113.8(7) . . . 3_455 ?
B9 O8 B4 O11 0.8(10) . . . . ?
B9 O8 B4 O5 122.0(7) . . . . ?
B9 O8 B4 O7 -119.1(7) . . . . ?
B7 O2 B6 O3 -106.6(6) . . . 2_655 ?
B7 O2 B6 O3 19.4(9) . . . . ?
B7 O2 B6 O2 135.7(7) . . . 2_655 ?
B7 O4 B5 O6 109.3(7) . . . . ?
B7 O4 B5 O5 -129.6(7) . . . . ?
B7 O4 B5 O3 -14.0(9) . . . . ?
B1 O14 B3 O6 -119.1(7) . . . . ?
B1 O14 B3 O7 121.9(7) . . . . ?
B1 O14 B3 O12 4.9(9) . . . . ?
B1 O13 B2 O13 -140.9(7) . . . 2_655 ?
B1 O13 B2 O12 -24.2(9) . . . . ?
B1 O13 B2 O12 101.7(7) . . . 2_655 ?
B3 O6 B5 O5 23.9(9) . . . . ?
B3 O6 B5 O3 -95.4(7) . . . . ?
B3 O6 B5 O4 143.9(6) . . . . ?
B3 O14 B1 O13 9.8(11) . . . . ?
B3 O14 B1 O15 -170.5(6) . . . . ?
B3 O7 B4 O11 168.6(6) . . . . ?
B3 O7 B4 O5 48.7(8) . . . . ?
B3 O7 B4 O8 -70.4(8) . . . . ?
B3 O12 B2 O13 154.3(5) . . . 2_655 ?
B3 O12 B2 O13 40.6(9) . . . . ?
B3 O12 B2 O12 -82.2(6) . . . 2_655 ?
B8 O11 B4 O5 -118.7(7) . . . . ?
B8 O11 B4 O7 122.0(7) . . . . ?
B8 O11 B4 O8 2.1(10) . . . . ?
B8 O1 B7 O2 -11.8(11) 3 . . . ?
B8 O1 B7 O4 170.0(6) 3 . . . ?
B8 O15 B1 O14 -177.7(6) 3_545 . . . ?
B8 O15 B1 O13 2.0(12) 3_545 . . . ?
B8 O10 B9 O8 -8.2(11) . . . . ?
B8 O10 B9 O9 170.9(7) . . . . ?
B5 O6 B3 O14 -146.0(6) . . . . ?
B5 O6 B3 O7 -29.4(9) . . . . ?
B5 O6 B3 O12 92.1(8) . . . . ?
B5 O5 B4 O11 -174.3(6) . . . . ?
B5 O5 B4 O7 -55.1(8) . . . . ?
B5 O5 B4 O8 63.9(8) . . . . ?
B5 O3 B6 O3 82.5(6) . . . 2_655 ?
B5 O3 B6 O2 -154.1(6) . . . 2_655 ?
B5 O3 B6 O2 -39.8(9) . . . . ?
B5 O4 B7 O2 -3.2(11) . . . . ?
B5 O4 B7 O1 175.1(6) . . . . ?
B6 O3 B5 O6 -83.8(8) . . . . ?
B6 O3 B5 O5 154.3(6) . . . . ?
B6 O3 B5 O4 36.9(9) . . . . ?
B6 O2 B7 O4 0.5(11) . . . . ?
B6 O2 B7 O1 -177.7(6) . . . . ?
B2 O13 B1 O14 0.8(10) . . . . ?
B2 O13 B1 O15 -178.9(6) . . . . ?
B2 O12 B3 O6 87.4(8) . . . . ?
B2 O12 B3 O14 -31.7(9) . . . . ?
B2 O12 B3 O7 -149.0(6) . . . . ?
B4 O11 B8 O1 -127.8(7) . . . 3_445 ?
B4 O11 B8 O15 110.1(8) . . . 3_455 ?
B4 O11 B8 O10 -7.0(10) . . . . ?
B4 O5 B5 O6 20.6(8) . . . . ?
B4 O5 B5 O3 143.7(6) . . . . ?
B4 O5 B5 O4 -99.2(7) . . . . ?
B4 O7 B3 O6 -9.8(8) . . . . ?
B4 O7 B3 O14 105.6(7) . . . . ?
B4 O7 B3 O12 -135.1(6) . . . . ?
B4 O8 B9 O10 2.4(11) . . . . ?
B4 O8 B9 O9 -176.8(6) . . . . ?
